data_7040331
loop_
_publ_author_name
'Villalba Franco, Jos\'e Manuel'
'Schnakenburg, Gregor'
'Espinosa Ferao, Arturo'
'Streubel, Rainer'

_publ_section_title
;
 Coordination chemistry of a low-coordinate non-metal element: the case of
 electrophilic terminal phosphinidene complexes.
;
_journal_issue 35
_journal_name_full 'Dalton transactions (Cambridge, England : 2003)'
_journal_page_first 13951
_journal_page_last 13956
_journal_paper_doi 10.1039/c6dt02909d
_journal_volume 45
_journal_year 2016
_chemical_formula_moiety 'C29 H24 N O5 P W'
_chemical_formula_sum 'C29 H24 N O5 P W'
_chemical_formula_weight 681.31
_chemical_name_systematic JMV474
_space_group_crystal_system monoclinic
_space_group_IT_number 14
_space_group_name_Hall '-P 2yn'
_space_group_name_H-M_alt 'P 1 21/n 1'
_symmetry_space_group_name_Hall '-P 2yn'
_symmetry_space_group_name_H-M 'P 1 21/n 1'
_atom_sites_solution_hydrogens geom
_audit_creation_date 2015-12-03
_audit_creation_method
;
Olex2 1.2
(compiled 2015.09.30 svn.r3233 for OlexSys, GUI svn.r5103)
;
_audit_update_record
;
2015-12-03 deposited with the CCDC.
2016-08-04 downloaded from the CCDC.
;
_cell_angle_alpha 90
_cell_angle_beta 91.408(2)
_cell_angle_gamma 90
_cell_formula_units_Z 4
_cell_length_a 13.1709(10)
_cell_length_b 13.0975(9)
_cell_length_c 15.6670(12)
_cell_measurement_reflns_used 9968
_cell_measurement_temperature 100
_cell_measurement_theta_max 29.958
_cell_measurement_theta_min 2.193
_cell_volume 2701.8(3)
_computing_cell_refinement 'SAINT v8.34A (Bruker, 2013)'
_computing_data_reduction 'SAINT v8.34A (Bruker, 2013)'
_computing_molecular_graphics 'Olex2 (Dolomanov et al., 2009)'
_computing_publication_material 'Olex2 (Dolomanov et al., 2009)'
_computing_structure_refinement 'ShelXL (Sheldrick, 2015)'
_computing_structure_solution 'XS (Sheldrick, 2008)'
_diffrn_ambient_temperature 100
_diffrn_detector_area_resol_mean 8
_diffrn_measured_fraction_theta_full 0.994
_diffrn_measured_fraction_theta_max 0.996
_diffrn_measurement_device_type 'Bruker KappaApex-II'
_diffrn_measurement_method '\f and \w scans'
_diffrn_radiation_monochromator graphite
_diffrn_radiation_type MoK\a
_diffrn_radiation_wavelength 0.71073
_diffrn_reflns_av_R_equivalents 0.0405
_diffrn_reflns_av_unetI/netI 0.0353
_diffrn_reflns_Laue_measured_fraction_full 0.994
_diffrn_reflns_Laue_measured_fraction_max 0.996
_diffrn_reflns_limit_h_max 16
_diffrn_reflns_limit_h_min -17
_diffrn_reflns_limit_k_max 14
_diffrn_reflns_limit_k_min -17
_diffrn_reflns_limit_l_max 20
_diffrn_reflns_limit_l_min -20
_diffrn_reflns_number 26296
_diffrn_reflns_point_group_measured_fraction_full 0.994
_diffrn_reflns_point_group_measured_fraction_max 0.996
_diffrn_reflns_theta_full 26.000
_diffrn_reflns_theta_max 27.998
_diffrn_reflns_theta_min 3.727
_diffrn_source 'sealed tube'
_diffrn_standards_number 0
_exptl_absorpt_coefficient_mu 4.373
_exptl_absorpt_correction_T_max 0.7460
_exptl_absorpt_correction_T_min 0.4719
_exptl_absorpt_correction_type multi-scan
_exptl_absorpt_process_details
;
SADABS-2014/5 (Bruker,2014/5) was used for absorption correction.
wR2(int) was 0.0979 before and 0.0526 after correction.
The Ratio of minimum to maximum transmission is 0.6326.
The \l/2 correction factor is 0.00150.
;
_exptl_crystal_colour 'clear yellow'
_exptl_crystal_colour_lustre clear
_exptl_crystal_colour_primary yellow
_exptl_crystal_density_diffrn 1.675
_exptl_crystal_description block
_exptl_crystal_F_000 1336
_exptl_crystal_size_max 0.24
_exptl_crystal_size_mid 0.22
_exptl_crystal_size_min 0.2
_refine_diff_density_max 0.932
_refine_diff_density_min -0.500
_refine_diff_density_rms 0.094
_refine_ls_extinction_method none
_refine_ls_goodness_of_fit_ref 1.037
_refine_ls_hydrogen_treatment constr
_refine_ls_matrix_type full
_refine_ls_number_parameters 337
_refine_ls_number_reflns 6501
_refine_ls_number_restraints 0
_refine_ls_restrained_S_all 1.037
_refine_ls_R_factor_all 0.0265
_refine_ls_R_factor_gt 0.0217
_refine_ls_shift/su_max 0.001
_refine_ls_shift/su_mean 0.000
_refine_ls_structure_factor_coef Fsqd
_refine_ls_weighting_details
;
 w=1/[\s^2^(Fo^2^)+(0.0128P)^2^+1.4734P]
 where P=(Fo^2^+2Fc^2^)/3
;
_refine_ls_weighting_scheme calc
_refine_ls_wR_factor_gt 0.0460
_refine_ls_wR_factor_ref 0.0473
_reflns_Friedel_coverage 0.000
_reflns_number_gt 5797
_reflns_number_total 6501
_reflns_threshold_expression 'I > 2\s(I)'
_cod_data_source_file c6dt02909d2.cif
_cod_data_source_block 4100f
_cod_depositor_comments 'Adding full bibliography for 7040329--7040331.cif.'
_cod_database_code 7040331
_shelxl_version_number 2013-2
_shelx_space_group_comment
;
The symmetry employed for this shelxl refinement is uniquely defined
by the following loop, which should always be used as a source of
symmetry information in preference to the above space-group names.
They are only intended as comments.
;
_shelx_estimated_absorpt_t_max 0.475
_shelx_estimated_absorpt_t_min 0.420
_olex2_refinement_description
;
1. Fixed Uiso
 At 1.2 times of:
  All C(H) groups
 At 1.5 times of:
  All C(H,H,H) groups
2.a Aromatic/amide H refined with riding coordinates:
 C8(H8), C9(H9), C10(H10), C11(H11), C12(H12), C14(H14), C15(H15), C16(H16),
 C17(H17), C18(H18), C20(H20), C21(H21), C22(H22), C23(H23), C24(H24)
2.b Idealised Me refined as rotating group:
 C3(H3A,H3B,H3C), C4(H4A,H4B,H4C), C5(H5A,H5B,H5C)
;
_olex2_submission_special_instructions 'No special instructions were received'

loop_
_space_group_symop_operation_xyz
'x, y, z'
'-x+1/2, y+1/2, -z+1/2'
'-x, -y, -z'
'x-1/2, -y-1/2, z-1/2'

loop_
_atom_site_label
_atom_site_type_symbol
_atom_site_fract_x
_atom_site_fract_y
_atom_site_fract_z
_atom_site_U_iso_or_equiv
_atom_site_adp_type
_atom_site_occupancy
_atom_site_site_symmetry_order
_atom_site_calc_flag
_atom_site_refinement_flags_posn
W W 0.92517(2) 0.79174(2) 0.51987(2) 0.01477(4) Uani 1 1 d .
P P 0.76694(5) 0.73148(5) 0.60101(4) 0.01523(13) Uani 1 1 d .
O1 O 1.13226(15) 0.86584(14) 0.44727(13) 0.0312(5) Uani 1 1 d .
O2 O 0.95165(15) 0.96009(14) 0.66571(12) 0.0291(4) Uani 1 1 d .
O3 O 0.80809(16) 0.95774(15) 0.40582(13) 0.0347(5) Uani 1 1 d .
O4 O 0.89519(14) 0.62900(14) 0.37010(11) 0.0243(4) Uani 1 1 d .
O5 O 1.05290(16) 0.63092(16) 0.63017(13) 0.0354(5) Uani 1 1 d .
N N 0.65728(17) 0.92267(16) 0.61250(15) 0.0251(5) Uani 1 1 d .
C1 C 0.69671(19) 0.84446(19) 0.60485(16) 0.0188(5) Uani 1 1 d .
C2 C 0.60885(19) 1.01474(18) 0.64511(16) 0.0194(5) Uani 1 1 d .
C3 C 0.6825(2) 1.0605(2) 0.71026(18) 0.0324(7) Uani 1 1 d .
H3A H 0.6961 1.0110 0.7560 0.049 Uiso 1 1 calc GR
H3B H 0.6529 1.1225 0.7344 0.049 Uiso 1 1 calc GR
H3C H 0.7462 1.0777 0.6826 0.049 Uiso 1 1 calc GR
C4 C 0.5932(3) 1.0888(2) 0.57159(19) 0.0357(7) Uani 1 1 d .
H4A H 0.6588 1.1043 0.5464 0.054 Uiso 1 1 calc GR
H4B H 0.5627 1.1519 0.5927 0.054 Uiso 1 1 calc GR
H4C H 0.5479 1.0581 0.5282 0.054 Uiso 1 1 calc GR
C5 C 0.5101(2) 0.9804(2) 0.6842(2) 0.0338(7) Uani 1 1 d .
H5A H 0.4666 0.9485 0.6401 0.051 Uiso 1 1 calc GR
H5B H 0.4751 1.0397 0.7079 0.051 Uiso 1 1 calc GR
H5C H 0.5248 0.9310 0.7298 0.051 Uiso 1 1 calc GR
C6 C 0.66177(17) 0.64228(17) 0.55245(14) 0.0138(5) Uani 1 1 d .
C7 C 0.56228(18) 0.67277(17) 0.59405(15) 0.0146(5) Uani 1 1 d .
C8 C 0.5575(2) 0.67675(18) 0.68341(16) 0.0182(5) Uani 1 1 d .
H8 H 0.6168 0.6631 0.7172 0.022 Uiso 1 1 calc R
C9 C 0.4677(2) 0.70022(19) 0.72303(17) 0.0235(6) Uani 1 1 d .
H9 H 0.4659 0.7021 0.7836 0.028 Uiso 1 1 calc R
C10 C 0.3805(2) 0.72095(19) 0.67512(19) 0.0273(6) Uani 1 1 d .
H10 H 0.3191 0.7375 0.7026 0.033 Uiso 1 1 calc R
C11 C 0.3833(2) 0.71744(19) 0.58740(18) 0.0236(6) Uani 1 1 d .
H11 H 0.3238 0.7319 0.5542 0.028 Uiso 1 1 calc R
C12 C 0.47375(19) 0.69262(17) 0.54704(16) 0.0179(5) Uani 1 1 d .
H12 H 0.4745 0.6893 0.4865 0.021 Uiso 1 1 calc R
C13 C 0.65543(17) 0.64912(18) 0.45449(14) 0.0147(5) Uani 1 1 d .
C14 C 0.65091(18) 0.74381(19) 0.41307(16) 0.0175(5) Uani 1 1 d .
H14 H 0.6526 0.8047 0.4460 0.021 Uiso 1 1 calc R
C15 C 0.64403(19) 0.7501(2) 0.32542(16) 0.0204(5) Uani 1 1 d .
H15 H 0.6414 0.8152 0.2986 0.024 Uiso 1 1 calc R
C16 C 0.64094(19) 0.6620(2) 0.27576(16) 0.0220(6) Uani 1 1 d .
H16 H 0.6368 0.6665 0.2153 0.026 Uiso 1 1 calc R
C17 C 0.64402(19) 0.5681(2) 0.31560(16) 0.0206(5) Uani 1 1 d .
H17 H 0.6414 0.5075 0.2823 0.025 Uiso 1 1 calc R
C18 C 0.65089(18) 0.56170(19) 0.40418(15) 0.0176(5) Uani 1 1 d .
H18 H 0.6525 0.4965 0.4307 0.021 Uiso 1 1 calc R
C19 C 0.69587(18) 0.53522(18) 0.58155(14) 0.0144(5) Uani 1 1 d .
C20 C 0.63241(19) 0.46967(18) 0.62586(15) 0.0171(5) Uani 1 1 d .
H20 H 0.5653 0.4907 0.6380 0.020 Uiso 1 1 calc R
C21 C 0.6660(2) 0.37424(19) 0.65246(16) 0.0217(5) Uani 1 1 d .
H21 H 0.6218 0.3311 0.6831 0.026 Uiso 1 1 calc R
C22 C 0.7633(2) 0.34092(19) 0.63497(16) 0.0223(6) Uani 1 1 d .
H22 H 0.7864 0.2760 0.6543 0.027 Uiso 1 1 calc R
C23 C 0.8264(2) 0.40417(19) 0.58874(16) 0.0213(5) Uani 1 1 d .
H23 H 0.8926 0.3818 0.5750 0.026 Uiso 1 1 calc R
C24 C 0.79294(19) 0.49973(18) 0.56268(15) 0.0180(5) Uani 1 1 d .
H24 H 0.8370 0.5422 0.5312 0.022 Uiso 1 1 calc R
C25 C 1.0560(2) 0.83864(19) 0.47266(16) 0.0209(5) Uani 1 1 d .
C26 C 0.94177(19) 0.89877(19) 0.61401(16) 0.0196(5) Uani 1 1 d .
C27 C 0.8479(2) 0.89767(19) 0.44742(16) 0.0214(5) Uani 1 1 d .
C28 C 0.90459(19) 0.68699(19) 0.42393(16) 0.0187(5) Uani 1 1 d .
C29 C 1.0056(2) 0.6878(2) 0.59127(17) 0.0215(5) Uani 1 1 d .

loop_
_atom_site_aniso_label
_atom_site_aniso_U_11
_atom_site_aniso_U_22
_atom_site_aniso_U_33
_atom_site_aniso_U_23
_atom_site_aniso_U_13
_atom_site_aniso_U_12
W 0.01354(6) 0.01384(6) 0.01702(5) 0.00037(4) 0.00216(4) -0.00042(4)
P 0.0152(3) 0.0134(3) 0.0172(3) -0.0014(2) 0.0027(2) -0.0007(2)
O1 0.0246(11) 0.0240(10) 0.0456(12) -0.0019(9) 0.0152(9) -0.0040(8)
O2 0.0347(12) 0.0253(10) 0.0273(10) -0.0056(9) -0.0036(8) 0.0015(9)
O3 0.0384(12) 0.0254(11) 0.0400(12) 0.0111(9) -0.0070(10) 0.0032(9)
O4 0.0251(10) 0.0245(10) 0.0235(9) -0.0061(8) 0.0067(8) -0.0030(8)
O5 0.0374(12) 0.0318(12) 0.0367(12) 0.0056(9) -0.0069(9) 0.0108(10)
N 0.0201(12) 0.0161(11) 0.0394(14) -0.0073(10) 0.0073(10) -0.0008(9)
C1 0.0178(13) 0.0179(13) 0.0210(12) -0.0011(10) 0.0046(10) -0.0047(10)
C2 0.0231(14) 0.0106(12) 0.0245(13) -0.0031(10) 0.0020(10) 0.0042(10)
C3 0.0472(19) 0.0257(16) 0.0240(14) -0.0021(12) -0.0081(13) -0.0060(13)
C4 0.0424(19) 0.0304(17) 0.0336(16) 0.0082(13) -0.0139(14) -0.0067(14)
C5 0.0312(17) 0.0243(15) 0.0467(18) -0.0051(13) 0.0154(14) 0.0028(12)
C6 0.0118(11) 0.0131(12) 0.0164(11) -0.0012(9) 0.0026(9) 0.0009(9)
C7 0.0153(12) 0.0102(11) 0.0184(12) 0.0009(9) 0.0038(9) -0.0010(9)
C8 0.0203(13) 0.0142(12) 0.0203(12) -0.0008(10) 0.0027(10) 0.0004(10)
C9 0.0299(15) 0.0178(13) 0.0233(13) -0.0007(11) 0.0113(11) 0.0019(11)
C10 0.0235(15) 0.0184(14) 0.0407(16) 0.0015(12) 0.0165(12) 0.0025(11)
C11 0.0147(13) 0.0183(13) 0.0380(16) 0.0049(11) 0.0041(11) 0.0027(10)
C12 0.0175(13) 0.0128(12) 0.0234(13) 0.0013(10) 0.0038(10) 0.0003(9)
C13 0.0116(12) 0.0177(12) 0.0150(11) 0.0009(9) 0.0037(9) 0.0002(9)
C14 0.0161(13) 0.0157(12) 0.0208(12) 0.0001(10) 0.0013(10) 0.0017(10)
C15 0.0157(13) 0.0234(13) 0.0222(13) 0.0064(11) 0.0013(10) 0.0015(10)
C16 0.0176(13) 0.0316(15) 0.0167(12) 0.0021(11) -0.0002(10) -0.0035(11)
C17 0.0184(13) 0.0217(14) 0.0218(13) -0.0051(10) 0.0011(10) -0.0054(10)
C18 0.0173(13) 0.0158(12) 0.0198(12) 0.0013(10) 0.0021(10) -0.0014(10)
C19 0.0159(12) 0.0130(12) 0.0141(11) -0.0013(9) -0.0020(9) 0.0009(9)
C20 0.0159(12) 0.0161(12) 0.0193(12) -0.0006(10) 0.0026(9) -0.0004(10)
C21 0.0267(14) 0.0157(13) 0.0230(13) 0.0028(10) 0.0031(10) -0.0033(11)
C22 0.0302(15) 0.0125(12) 0.0241(13) -0.0002(10) -0.0012(11) 0.0065(11)
C23 0.0204(13) 0.0177(13) 0.0259(13) -0.0012(10) 0.0032(10) 0.0073(10)
C24 0.0178(13) 0.0158(12) 0.0205(12) -0.0007(10) 0.0041(10) -0.0019(10)
C25 0.0223(14) 0.0137(13) 0.0267(14) -0.0031(10) 0.0036(11) 0.0019(10)
C26 0.0149(13) 0.0198(13) 0.0241(13) 0.0040(11) 0.0021(10) 0.0008(10)
C27 0.0218(14) 0.0186(13) 0.0239(13) -0.0027(11) 0.0013(10) -0.0028(10)
C28 0.0132(12) 0.0187(13) 0.0244(13) 0.0062(11) 0.0064(10) -0.0006(10)
C29 0.0213(14) 0.0188(13) 0.0245(13) -0.0019(11) 0.0008(11) -0.0012(11)

loop_
_atom_type_symbol
_atom_type_description
_atom_type_scat_dispersion_real
_atom_type_scat_dispersion_imag
_atom_type_scat_source
C C 0.0033 0.0016 'International Tables Vol C Tables 4.2.6.8 and 6.1.1.4'
H H 0.0000 0.0000 'International Tables Vol C Tables 4.2.6.8 and 6.1.1.4'
N N 0.0061 0.0033 'International Tables Vol C Tables 4.2.6.8 and 6.1.1.4'
O O 0.0106 0.0060 'International Tables Vol C Tables 4.2.6.8 and 6.1.1.4'
P P 0.1023 0.0942 'International Tables Vol C Tables 4.2.6.8 and 6.1.1.4'
W W -0.8490 6.8722 'International Tables Vol C Tables 4.2.6.8 and 6.1.1.4'

loop_
_geom_angle_atom_site_label_1
_geom_angle_atom_site_label_2
_geom_angle_atom_site_label_3
_geom_angle
C25 W P 172.40(8)
C25 W C26 88.76(10)
C25 W C27 90.44(10)
C25 W C28 91.96(10)
C25 W C29 88.12(11)
C26 W P 85.86(7)
C26 W C27 88.75(10)
C26 W C28 178.16(10)
C27 W P 94.81(7)
C27 W C28 89.55(10)
C28 W P 93.58(7)
C29 W P 86.61(8)
C29 W C26 90.97(10)
C29 W C27 178.53(10)
C29 W C28 90.75(10)
C1 P W 101.06(8)
C1 P C6 98.58(11)
C6 P W 124.25(7)
C1 N C2 165.5(3)
N C1 P 173.6(2)
N C2 C3 106.5(2)
N C2 C4 108.4(2)
N C2 C5 106.4(2)
C3 C2 C4 109.4(2)
C3 C2 C5 112.7(2)
C4 C2 C5 113.2(2)
C2 C3 H3A 109.5
C2 C3 H3B 109.5
C2 C3 H3C 109.5
H3A C3 H3B 109.5
H3A C3 H3C 109.5
H3B C3 H3C 109.5
C2 C4 H4A 109.5
C2 C4 H4B 109.5
C2 C4 H4C 109.5
H4A C4 H4B 109.5
H4A C4 H4C 109.5
H4B C4 H4C 109.5
C2 C5 H5A 109.5
C2 C5 H5B 109.5
C2 C5 H5C 109.5
H5A C5 H5B 109.5
H5A C5 H5C 109.5
H5B C5 H5C 109.5
C7 C6 P 106.54(15)
C7 C6 C13 112.56(19)
C7 C6 C19 111.00(19)
C13 C6 P 112.01(15)
C13 C6 C19 110.93(18)
C19 C6 P 103.35(15)
C8 C7 C6 119.6(2)
C12 C7 C6 122.7(2)
C12 C7 C8 117.7(2)
C7 C8 H8 119.5
C9 C8 C7 121.0(2)
C9 C8 H8 119.5
C8 C9 H9 119.8
C8 C9 C10 120.5(3)
C10 C9 H9 119.8
C9 C10 H10 120.2
C11 C10 C9 119.5(2)
C11 C10 H10 120.2
C10 C11 H11 119.9
C10 C11 C12 120.2(3)
C12 C11 H11 119.9
C7 C12 C11 121.1(2)
C7 C12 H12 119.5
C11 C12 H12 119.5
C14 C13 C6 121.0(2)
C18 C13 C6 121.2(2)
C18 C13 C14 117.8(2)
C13 C14 H14 119.4
C15 C14 C13 121.1(2)
C15 C14 H14 119.4
C14 C15 H15 119.7
C14 C15 C16 120.5(2)
C16 C15 H15 119.7
C15 C16 H16 120.5
C17 C16 C15 119.1(2)
C17 C16 H16 120.5
C16 C17 H17 119.8
C16 C17 C18 120.4(2)
C18 C17 H17 119.8
C13 C18 C17 121.1(2)
C13 C18 H18 119.5
C17 C18 H18 119.5
C20 C19 C6 122.3(2)
C20 C19 C24 117.5(2)
C24 C19 C6 120.1(2)
C19 C20 H20 119.5
C21 C20 C19 120.9(2)
C21 C20 H20 119.5
C20 C21 H21 119.6
C20 C21 C22 120.9(2)
C22 C21 H21 119.6
C21 C22 H22 120.6
C21 C22 C23 118.8(2)
C23 C22 H22 120.6
C22 C23 H23 119.9
C24 C23 C22 120.2(2)
C24 C23 H23 119.9
C19 C24 H24 119.2
C23 C24 C19 121.6(2)
C23 C24 H24 119.2
O1 C25 W 178.5(2)
O2 C26 W 178.7(2)
O3 C27 W 177.6(2)
O4 C28 W 178.6(2)
O5 C29 W 178.1(2)

loop_
_geom_bond_atom_site_label_1
_geom_bond_atom_site_label_2
_geom_bond_distance
W P 2.5908(6)
W C25 1.989(3)
W C26 2.043(3)
W C27 2.047(3)
W C28 2.048(3)
W C29 2.041(3)
P C1 1.747(3)
P C6 1.952(2)
O1 C25 1.147(3)
O2 C26 1.146(3)
O3 C27 1.141(3)
O4 C28 1.139(3)
O5 C29 1.139(3)
N C1 1.156(3)
N C2 1.462(3)
C2 C3 1.515(4)
C2 C4 1.516(4)
C2 C5 1.520(4)
C3 H3A 0.9800
C3 H3B 0.9800
C3 H3C 0.9800
C4 H4A 0.9800
C4 H4B 0.9800
C4 H4C 0.9800
C5 H5A 0.9800
C5 H5B 0.9800
C5 H5C 0.9800
C6 C7 1.531(3)
C6 C13 1.538(3)
C6 C19 1.538(3)
C7 C8 1.404(3)
C7 C12 1.388(3)
C8 H8 0.9500
C8 C9 1.383(4)
C9 H9 0.9500
C9 C10 1.384(4)
C10 H10 0.9500
C10 C11 1.376(4)
C11 H11 0.9500
C11 C12 1.400(3)
C12 H12 0.9500
C13 C14 1.400(3)
C13 C18 1.391(3)
C14 H14 0.9500
C14 C15 1.376(3)
C15 H15 0.9500
C15 C16 1.392(4)
C16 H16 0.9500
C16 C17 1.379(4)
C17 H17 0.9500
C17 C18 1.391(3)
C18 H18 0.9500
C19 C20 1.395(3)
C19 C24 1.399(3)
C20 H20 0.9500
C20 C21 1.386(3)
C21 H21 0.9500
C21 C22 1.388(4)
C22 H22 0.9500
C22 C23 1.390(4)
C23 H23 0.9500
C23 C24 1.385(3)
C24 H24 0.9500

loop_
_geom_torsion_atom_site_label_1
_geom_torsion_atom_site_label_2
_geom_torsion_atom_site_label_3
_geom_torsion_atom_site_label_4
_geom_torsion
P C6 C7 C8 -52.9(2)
P C6 C7 C12 130.1(2)
P C6 C13 C14 -49.1(3)
P C6 C13 C18 132.9(2)
P C6 C19 C20 125.6(2)
P C6 C19 C24 -55.4(2)
C1 N C2 C3 55.5(11)
C1 N C2 C4 173.1(9)
C1 N C2 C5 -64.9(11)
C6 C7 C8 C9 -177.5(2)
C6 C7 C12 C11 178.1(2)
C6 C13 C14 C15 -179.2(2)
C6 C13 C18 C17 179.3(2)
C6 C19 C20 C21 -178.9(2)
C6 C19 C24 C23 179.3(2)
C7 C6 C13 C14 71.0(3)
C7 C6 C13 C18 -107.1(2)
C7 C6 C19 C20 11.8(3)
C7 C6 C19 C24 -169.2(2)
C7 C8 C9 C10 -0.4(4)
C8 C7 C12 C11 1.1(3)
C8 C9 C10 C11 0.4(4)
C9 C10 C11 C12 0.3(4)
C10 C11 C12 C7 -1.0(4)
C12 C7 C8 C9 -0.4(4)
C13 C6 C7 C8 -176.0(2)
C13 C6 C7 C12 6.9(3)
C13 C6 C19 C20 -114.2(2)
C13 C6 C19 C24 64.8(3)
C13 C14 C15 C16 0.3(4)
C14 C13 C18 C17 1.2(4)
C14 C15 C16 C17 0.5(4)
C15 C16 C17 C18 -0.5(4)
C16 C17 C18 C13 -0.4(4)
C18 C13 C14 C15 -1.1(4)
C19 C6 C7 C8 58.9(3)
C19 C6 C7 C12 -118.1(2)
C19 C6 C13 C14 -164.0(2)
C19 C6 C13 C18 18.0(3)
C19 C20 C21 C22 -0.7(4)
C20 C19 C24 C23 -1.7(4)
C20 C21 C22 C23 -1.2(4)
C21 C22 C23 C24 1.6(4)
C22 C23 C24 C19 -0.1(4)
C24 C19 C20 C21 2.1(3)
